data_2205260
loop_
_publ_author_name
'Wang, Xin Qiang'
'Yu, Wen Tao'
'Xu, Dong'
'Sun, Hai Qing'

_publ_section_title Poly[[bis(triphenylphosphine)mercury(II)]-\m-thiocyanato-cadmium(II)-tri-\m-thiocyanato]
_journal_issue 3
_journal_name_full 'Acta Crystallographica Section E'
_journal_page_first m548
_journal_page_last m550
_journal_paper_doi 10.1107/S160053680500468X
_journal_volume 61
_journal_year 2005
_chemical_formula_iupac '[Cd Hg (N C S)4 (C18 H15 P)2]'
_chemical_formula_moiety 'C40 H30 Cd Hg N4 P2 S4'
_chemical_formula_sum 'C40 H30 Cd Hg N4 P2 S4'
_chemical_formula_weight 1069.85
_chemical_name_systematic
;
Poly[[bis(triphenylphosphine)mercury(II)]-\m-thiocyanato-cadmium(II)-
tri-\m-thiocyanato]
;
_space_group_IT_number 2
_symmetry_cell_setting triclinic
_symmetry_space_group_name_Hall '-P 1'
_symmetry_space_group_name_H-M 'P -1'
_atom_sites_solution_hydrogens geom
_atom_sites_solution_primary direct
_atom_sites_solution_secondary difmap
_audit_creation_method SHELXTL
_cell_angle_alpha 93.532(7)
_cell_angle_beta 95.868(9)
_cell_angle_gamma 109.014(9)
_cell_formula_units_Z 2
_cell_length_a 11.5181(18)
_cell_length_b 13.8876(15)
_cell_length_c 13.9889(10)
_cell_measurement_reflns_used 42
_cell_measurement_temperature 293(2)
_cell_measurement_theta_max 12.51
_cell_measurement_theta_min 4.57
_cell_volume 2093.7(4)
_computing_cell_refinement XSCANS
_computing_data_collection 'XSCANS (Siemens, 1996)'
_computing_data_reduction 'SHELXTL (Bruker, 1997)'
_computing_molecular_graphics SHELXTL
_computing_publication_material SHELXTL
_computing_structure_refinement SHELXTL
_computing_structure_solution SHELXTL
_diffrn_ambient_temperature 293(2)
_diffrn_measured_fraction_theta_full 0.995
_diffrn_measured_fraction_theta_max 0.995
_diffrn_measurement_device_type 'Bruker P4'
_diffrn_measurement_method \w
_diffrn_radiation_monochromator graphite
_diffrn_radiation_source 'fine-focus sealed tube'
_diffrn_radiation_type MoK\a
_diffrn_radiation_wavelength 0.71073
_diffrn_reflns_av_R_equivalents 0.0283
_diffrn_reflns_av_sigmaI/netI 0.0327
_diffrn_reflns_limit_h_max 13
_diffrn_reflns_limit_h_min -1
_diffrn_reflns_limit_k_max 16
_diffrn_reflns_limit_k_min -17
_diffrn_reflns_limit_l_max 17
_diffrn_reflns_limit_l_min -17
_diffrn_reflns_number 9487
_diffrn_reflns_theta_full 26.00
_diffrn_reflns_theta_max 26.00
_diffrn_reflns_theta_min 1.89
_diffrn_standards_decay_% 0
_diffrn_standards_interval_count 97
_diffrn_standards_number 3
_exptl_absorpt_coefficient_mu 4.479
_exptl_absorpt_correction_T_max 0.410
_exptl_absorpt_correction_T_min 0.156
_exptl_absorpt_correction_type psi-scan
_exptl_absorpt_process_details '(XSCANS; Siemens, 1996)'
_exptl_crystal_colour colourless
_exptl_crystal_density_diffrn 1.697
_exptl_crystal_density_method 'not measured'
_exptl_crystal_description prism
_exptl_crystal_F_000 1040
_exptl_crystal_size_max 0.42
_exptl_crystal_size_mid 0.38
_exptl_crystal_size_min 0.20
_refine_diff_density_max 0.829
_refine_diff_density_min -0.544
_refine_ls_extinction_coef 0.0042(2)
_refine_ls_extinction_expression Fc^*^=kFc[1+0.001xFc^2^\l^3^/sin(2\q)]^-1/4^
_refine_ls_extinction_method SHELXL97
_refine_ls_goodness_of_fit_ref 1.051
_refine_ls_hydrogen_treatment constr
_refine_ls_matrix_type full
_refine_ls_number_parameters 470
_refine_ls_number_reflns 8195
_refine_ls_number_restraints 24
_refine_ls_restrained_S_all 1.060
_refine_ls_R_factor_all 0.0454
_refine_ls_R_factor_gt 0.0343
_refine_ls_shift/su_max 0.001
_refine_ls_shift/su_mean 0.000
_refine_ls_structure_factor_coef Fsqd
_refine_ls_weighting_details 'calc w = 1/[\s^2^(Fo^2^)+(0.0368P)^2^+1.0625P] where P = (Fo^2^+2Fc^2^)/3'
_refine_ls_weighting_scheme calc
_refine_ls_wR_factor_gt 0.0747
_refine_ls_wR_factor_ref 0.0791
_reflns_number_gt 6871
_reflns_number_total 8195
_reflns_threshold_expression I>2\s(I)
_cod_data_source_file fl6146.cif
_cod_data_source_block CMTTP
_cod_depositor_comments
;
The following automatic conversions were performed:
'_symmetry_cell_setting' value 'Triclinic' changed to 'triclinic'
according to '/home/saulius/struct/CIF-dictionaries/cif_core.dic'
dictionary named 'cif_core.dic' version 2.4.1 from 2010-06-29.

Automatic conversion script
Id: cif_fix_enum 1527 2010-12-29 10:47:43Z saulius 

The following automatic conversions were performed:

'_symmetry_cell_setting' value 'Triclinic' changed to 'triclinic'
according to /home/saulius/struct/CIF-dictionaries/cif_core.dic
dictionary named 'cif_core.dic' version 2.4.1 from 2010-06-29.

Automatic conversion script
Id: cif_fix_values 1715 2011-07-08 13:25:40Z adriana 
;
_cod_original_sg_symbol_Hall '-p 1'
_cod_database_code 2205260
_cod_database_fobs_code 2205260

loop_
_symmetry_equiv_pos_as_xyz
'x, y, z'
'-x, -y, -z'

loop_
_atom_site_label
_atom_site_fract_x
_atom_site_fract_y
_atom_site_fract_z
_atom_site_U_iso_or_equiv
_atom_site_adp_type
_atom_site_calc_flag
_atom_site_refinement_flags
_atom_site_occupancy
_atom_site_type_symbol
C1 0.9143(5) 0.4550(4) 0.8576(4) 0.0564(12) Uani d . 1 C
C2 1.0300(6) 0.8065(5) 0.6941(5) 0.0734(15) Uani d U 1 C
C3 1.1419(5) 0.4939(4) 0.4993(4) 0.0618(13) Uani d . 1 C
C4 0.6787(5) 0.2931(4) 1.1118(4) 0.0615(13) Uani d . 1 C
C5 0.8013(5) 0.1652(4) 0.7155(4) 0.0551(12) Uani d . 1 C
C6 0.7954(7) 0.2395(5) 0.6577(4) 0.0773(17) Uani d . 1 C
H6A 0.7392 0.2735 0.6663 0.093 Uiso calc R 1 H
C7 0.8714(8) 0.2647(5) 0.5870(5) 0.092(2) Uani d . 1 C
H7A 0.8655 0.3150 0.5477 0.110 Uiso calc R 1 H
C8 0.9559(7) 0.2162(5) 0.5739(5) 0.0873(19) Uani d . 1 C
H8A 1.0081 0.2339 0.5266 0.105 Uiso calc R 1 H
C9 0.9622(7) 0.1424(6) 0.6306(5) 0.091(2) Uani d . 1 C
H9A 1.0189 0.1090 0.6218 0.110 Uiso calc R 1 H
C10 0.8856(6) 0.1158(5) 0.7018(5) 0.0751(16) Uani d . 1 C
H10A 0.8909 0.0647 0.7402 0.090 Uiso calc R 1 H
C11 0.7594(5) 0.0717(4) 0.8971(4) 0.0577(12) Uani d . 1 C
C12 0.8424(6) 0.1355(5) 0.9731(4) 0.0733(16) Uani d . 1 C
H12A 0.8657 0.2062 0.9730 0.088 Uiso calc R 1 H
C13 0.8900(7) 0.0939(6) 1.0482(5) 0.090(2) Uani d . 1 C
H13A 0.9430 0.1367 1.0996 0.108 Uiso calc R 1 H
C14 0.8597(8) -0.0099(7) 1.0477(6) 0.102(2) Uani d . 1 C
H14A 0.8935 -0.0372 1.0980 0.123 Uiso calc R 1 H
C15 0.7800(8) -0.0734(6) 0.9735(7) 0.110(3) Uani d . 1 C
H15A 0.7601 -0.1440 0.9730 0.132 Uiso calc R 1 H
C16 0.7285(6) -0.0324(5) 0.8985(5) 0.0851(19) Uani d . 1 C
H16A 0.6727 -0.0760 0.8489 0.102 Uiso calc R 1 H
C17 0.5609(5) 0.0261(4) 0.7429(4) 0.0592(12) Uani d . 1 C
C18 0.5552(6) -0.0165(5) 0.6491(5) 0.087(2) Uani d . 1 C
H18A 0.6226 0.0074 0.6152 0.105 Uiso calc R 1 H
C19 0.4502(8) -0.0940(7) 0.6061(6) 0.116(3) Uani d . 1 C
H19A 0.4462 -0.1211 0.5429 0.139 Uiso calc R 1 H
C20 0.3537(7) -0.1302(6) 0.6557(6) 0.104(3) Uani d . 1 C
H20A 0.2848 -0.1844 0.6271 0.125 Uiso calc R 1 H
C21 0.3545(6) -0.0892(5) 0.7473(5) 0.0852(19) Uani d . 1 C
H21A 0.2861 -0.1138 0.7800 0.102 Uiso calc R 1 H
C22 0.4584(5) -0.0109(5) 0.7905(4) 0.0689(14) Uani d . 1 C
H22A 0.4594 0.0175 0.8527 0.083 Uiso calc R 1 H
C23 0.4181(5) 0.2787(5) 0.6702(4) 0.0662(14) Uani d U 1 C
C24 0.4157(10) 0.3300(8) 0.5920(7) 0.132(3) Uani d U 1 C
H24A 0.4580 0.3998 0.5938 0.159 Uiso calc R 1 H
C25 0.3425(14) 0.2693(12) 0.5041(10) 0.183(5) Uani d U 1 C
H25A 0.3302 0.3020 0.4499 0.219 Uiso calc R 1 H
C26 0.2928(12) 0.1676(10) 0.5002(7) 0.164(5) Uani d . 1 C
H26A 0.2531 0.1303 0.4416 0.197 Uiso calc R 1 H
C27 0.2986(8) 0.1187(7) 0.5778(7) 0.114(3) Uani d . 1 C
H27A 0.2623 0.0480 0.5745 0.137 Uiso calc R 1 H
C28 0.3610(7) 0.1760(6) 0.6654(5) 0.093(2) Uani d . 1 C
H28A 0.3631 0.1429 0.7210 0.111 Uiso calc R 1 H
C29 0.3550(4) 0.3415(4) 0.8510(4) 0.0563(12) Uani d . 1 C
C30 0.3754(5) 0.3688(4) 0.9499(4) 0.0639(13) Uani d . 1 C
H30A 0.4549 0.3866 0.9831 0.077 Uiso calc R 1 H
C31 0.2776(6) 0.3695(5) 0.9992(5) 0.0745(16) Uani d . 1 C
H31A 0.2915 0.3879 1.0655 0.089 Uiso calc R 1 H
C32 0.1621(6) 0.3438(5) 0.9516(5) 0.0836(19) Uani d . 1 C
H32A 0.0969 0.3442 0.9855 0.100 Uiso calc R 1 H
C33 0.1399(6) 0.3170(6) 0.8541(6) 0.102(3) Uani d . 1 C
H33A 0.0597 0.2985 0.8221 0.123 Uiso calc R 1 H
C34 0.2369(6) 0.3176(6) 0.8031(5) 0.088(2) Uani d . 1 C
H34A 0.2224 0.3019 0.7364 0.105 Uiso calc R 1 H
C35 0.5564(5) 0.4807(4) 0.7675(3) 0.0557(12) Uani d . 1 C
C36 0.6728(5) 0.5122(5) 0.7381(4) 0.0668(14) Uani d . 1 C
H36A 0.7122 0.4646 0.7267 0.080 Uiso calc R 1 H
C37 0.7313(6) 0.6138(5) 0.7255(5) 0.0794(18) Uani d . 1 C
H37A 0.8101 0.6347 0.7066 0.095 Uiso calc R 1 H
C38 0.6719(7) 0.6843(5) 0.7412(4) 0.0796(17) Uani d . 1 C
H38A 0.7115 0.7531 0.7342 0.095 Uiso calc R 1 H
C39 0.5547(6) 0.6528(5) 0.7669(4) 0.0775(17) Uani d . 1 C
H39A 0.5143 0.7002 0.7749 0.093 Uiso calc R 1 H
C40 0.4955(5) 0.5520(5) 0.7813(4) 0.0637(14) Uani d . 1 C
H40A 0.4165 0.5317 0.7999 0.076 Uiso calc R 1 H
N1 0.9673(5) 0.4885(4) 0.7963(3) 0.0739(13) Uani d . 1 N
N2 1.0568(5) 0.7364(4) 0.7028(5) 0.0874(16) Uani d . 1 N
N3 0.9162(5) 0.5329(4) 0.5742(3) 0.0762(14) Uani d . 1 N
N4 0.7558(5) 0.3470(4) 1.1689(3) 0.0782(14) Uani d . 1 N
P1 0.69335(12) 0.12815(10) 0.80297(9) 0.0520(3) Uani d . 1 P
P2 0.48484(12) 0.34845(11) 0.78656(9) 0.0553(3) Uani d . 1 P
S1 0.84295(13) 0.41039(11) 0.95008(10) 0.0639(3) Uani d . 1 S
S2 0.9920(3) 0.90670(19) 0.6841(2) 0.1268(9) Uani d . 1 S
S3 1.23155(16) 0.53513(17) 0.60428(11) 0.0892(6) Uani d . 1 S
S4 0.56481(13) 0.21337(12) 1.03401(10) 0.0656(4) Uani d . 1 S
Cd1 1.08337(4) 0.58836(3) 0.70088(3) 0.05882(11) Uani d . 1 Cd
Hg1 0.633841(18) 0.274940(16) 0.867716(14) 0.05247(8) Uani d . 1 Hg

loop_
_atom_site_aniso_label
_atom_site_aniso_U_11
_atom_site_aniso_U_22
_atom_site_aniso_U_33
_atom_site_aniso_U_12
_atom_site_aniso_U_13
_atom_site_aniso_U_23
C1 0.044(3) 0.058(3) 0.061(3) 0.011(2) -0.004(2) 0.005(2)
C2 0.066(3) 0.074(3) 0.076(3) 0.021(3) 0.003(3) 0.003(3)
C3 0.056(3) 0.073(4) 0.063(3) 0.030(3) 0.012(3) 0.000(3)
C4 0.062(3) 0.075(4) 0.050(3) 0.022(3) 0.014(3) 0.016(3)
C5 0.053(3) 0.051(3) 0.058(3) 0.014(2) 0.007(2) -0.002(2)
C6 0.102(5) 0.078(4) 0.067(3) 0.045(4) 0.023(3) 0.012(3)
C7 0.129(6) 0.078(4) 0.082(4) 0.043(4) 0.035(4) 0.030(4)
C8 0.088(5) 0.083(5) 0.087(5) 0.017(4) 0.035(4) 0.008(4)
C9 0.092(5) 0.096(5) 0.100(5) 0.041(4) 0.045(4) 0.012(4)
C10 0.071(4) 0.075(4) 0.090(4) 0.030(3) 0.028(3) 0.021(3)
C11 0.054(3) 0.062(3) 0.061(3) 0.022(2) 0.010(2) 0.008(2)
C12 0.084(4) 0.066(4) 0.071(4) 0.031(3) -0.003(3) 0.004(3)
C13 0.099(5) 0.109(6) 0.069(4) 0.054(5) -0.019(4) -0.002(4)
C14 0.099(6) 0.121(7) 0.104(6) 0.055(5) 0.008(5) 0.051(5)
C15 0.110(6) 0.079(5) 0.147(8) 0.038(5) 0.002(6) 0.048(5)
C16 0.080(4) 0.058(3) 0.112(5) 0.020(3) -0.007(4) 0.013(3)
C17 0.055(3) 0.057(3) 0.060(3) 0.013(2) 0.002(2) 0.002(2)
C18 0.072(4) 0.096(5) 0.071(4) 0.001(4) 0.010(3) -0.018(3)
C19 0.104(6) 0.114(6) 0.086(5) -0.016(5) 0.016(4) -0.031(4)
C20 0.088(5) 0.092(5) 0.093(5) -0.015(4) -0.008(4) -0.009(4)
C21 0.060(4) 0.088(5) 0.088(4) 0.000(3) 0.001(3) 0.017(4)
C22 0.059(3) 0.074(4) 0.066(3) 0.012(3) 0.007(3) 0.008(3)
C23 0.069(3) 0.075(3) 0.058(3) 0.033(3) -0.004(2) 0.001(2)
C24 0.156(5) 0.130(5) 0.100(4) 0.039(4) -0.001(4) 0.008(4)
C25 0.201(7) 0.182(6) 0.157(6) 0.058(5) 0.003(5) 0.019(5)
C26 0.240(14) 0.161(10) 0.081(6) 0.086(10) -0.059(7) -0.047(6)
C27 0.102(6) 0.113(6) 0.114(6) 0.043(5) -0.032(5) -0.052(5)
C28 0.089(5) 0.105(6) 0.078(4) 0.037(4) -0.018(4) -0.016(4)
C29 0.046(3) 0.066(3) 0.058(3) 0.021(2) 0.002(2) 0.000(2)
C30 0.054(3) 0.080(4) 0.062(3) 0.031(3) 0.001(2) 0.000(3)
C31 0.073(4) 0.089(4) 0.069(4) 0.037(3) 0.017(3) 0.004(3)
C32 0.060(4) 0.087(4) 0.101(5) 0.021(3) 0.018(3) -0.013(4)
C33 0.049(3) 0.123(6) 0.123(6) 0.028(4) -0.007(4) -0.044(5)
C34 0.061(4) 0.122(6) 0.078(4) 0.039(4) -0.009(3) -0.026(4)
C35 0.054(3) 0.071(3) 0.048(3) 0.028(3) 0.003(2) 0.012(2)
C36 0.070(4) 0.083(4) 0.062(3) 0.040(3) 0.021(3) 0.020(3)
C37 0.073(4) 0.100(5) 0.080(4) 0.038(4) 0.031(3) 0.034(4)
C38 0.100(5) 0.075(4) 0.072(4) 0.032(4) 0.028(4) 0.026(3)
C39 0.092(5) 0.082(4) 0.073(4) 0.044(4) 0.026(3) 0.016(3)
C40 0.065(3) 0.077(4) 0.060(3) 0.036(3) 0.015(3) 0.014(3)
N1 0.068(3) 0.084(3) 0.058(3) 0.010(3) 0.005(2) 0.017(2)
N2 0.073(3) 0.064(3) 0.118(5) 0.019(3) -0.001(3) 0.002(3)
N3 0.073(3) 0.100(4) 0.057(3) 0.037(3) -0.001(2) -0.010(3)
N4 0.073(3) 0.093(4) 0.054(3) 0.010(3) 0.000(2) 0.003(3)
P1 0.0498(7) 0.0509(7) 0.0531(7) 0.0155(6) 0.0040(5) 0.0011(5)
P2 0.0534(7) 0.0692(8) 0.0476(6) 0.0287(7) 0.0009(5) 0.0022(6)
S1 0.0590(8) 0.0654(8) 0.0543(7) 0.0045(6) 0.0030(6) 0.0051(6)
S2 0.154(2) 0.1051(16) 0.1363(19) 0.0749(16) -0.0125(16) 0.0018(14)
S3 0.0691(10) 0.1422(16) 0.0615(9) 0.0527(11) -0.0095(7) -0.0168(9)
S4 0.0578(8) 0.0779(9) 0.0512(7) 0.0086(7) 0.0072(6) 0.0088(6)
Cd1 0.0584(2) 0.0641(2) 0.0504(2) 0.01619(19) 0.00662(17) 0.00405(17)
Hg1 0.04942(12) 0.05911(13) 0.05027(11) 0.02130(9) 0.00310(7) 0.00416(8)

loop_
_atom_type_symbol
_atom_type_description
_atom_type_scat_dispersion_real
_atom_type_scat_dispersion_imag
_atom_type_scat_source
C C 0.0033 0.0016 'International Tables Vol C Tables 4.2.6.8 and 6.1.1.4'
H H 0.0000 0.0000 'International Tables Vol C Tables 4.2.6.8 and 6.1.1.4'
N N 0.0061 0.0033 'International Tables Vol C Tables 4.2.6.8 and 6.1.1.4'
P P 0.1023 0.0942 'International Tables Vol C Tables 4.2.6.8 and 6.1.1.4'
S S 0.1246 0.1234 'International Tables Vol C Tables 4.2.6.8 and 6.1.1.4'
Cd Cd -0.8075 1.2024 'International Tables Vol C Tables 4.2.6.8 and 6.1.1.4'
Hg Hg -2.3894 9.2266 'International Tables Vol C Tables 4.2.6.8 and 6.1.1.4'

loop_
_geom_angle_atom_site_label_1
_geom_angle_atom_site_label_2
_geom_angle_atom_site_label_3
_geom_angle_site_symmetry_1
_geom_angle_site_symmetry_3
_geom_angle
_geom_angle_publ_flag
N1 C1 S1 . . 177.2(5) y
N2 C2 S2 . . 178.8(7) y
N3 C3 S3 2_766 . 177.7(6) y
N4 C4 S4 . . 177.4(5) y
C6 C5 C10 . . 118.7(5) ?
C6 C5 P1 . . 119.8(4) ?
C10 C5 P1 . . 121.5(4) ?
C5 C6 C7 . . 120.9(6) ?
C5 C6 H6A . . 119.6 ?
C7 C6 H6A . . 119.6 ?
C8 C7 C6 . . 120.4(6) ?
C8 C7 H7A . . 119.8 ?
C6 C7 H7A . . 119.8 ?
C9 C8 C7 . . 119.1(6) ?
C9 C8 H8A . . 120.5 ?
C7 C8 H8A . . 120.5 ?
C8 C9 C10 . . 121.1(7) ?
C8 C9 H9A . . 119.5 ?
C10 C9 H9A . . 119.5 ?
C5 C10 C9 . . 119.8(6) ?
C5 C10 H10A . . 120.1 ?
C9 C10 H10A . . 120.1 ?
C16 C11 C12 . . 118.4(5) ?
C16 C11 P1 . . 122.3(5) ?
C12 C11 P1 . . 119.2(4) ?
C13 C12 C11 . . 120.2(6) ?
C13 C12 H12A . . 119.9 ?
C11 C12 H12A . . 119.9 ?
C14 C13 C12 . . 120.5(7) ?
C14 C13 H13A . . 119.8 ?
C12 C13 H13A . . 119.8 ?
C15 C14 C13 . . 120.2(6) ?
C15 C14 H14A . . 119.9 ?
C13 C14 H14A . . 119.9 ?
C14 C15 C16 . . 119.9(7) ?
C14 C15 H15A . . 120.1 ?
C16 C15 H15A . . 120.1 ?
C11 C16 C15 . . 120.7(7) ?
C11 C16 H16A . . 119.6 ?
C15 C16 H16A . . 119.6 ?
C22 C17 C18 . . 118.0(5) ?
C22 C17 P1 . . 119.0(4) ?
C18 C17 P1 . . 123.0(4) ?
C19 C18 C17 . . 120.5(6) ?
C19 C18 H18A . . 119.8 ?
C17 C18 H18A . . 119.8 ?
C20 C19 C18 . . 119.9(7) ?
C20 C19 H19A . . 120.1 ?
C18 C19 H19A . . 120.1 ?
C19 C20 C21 . . 121.5(7) ?
C19 C20 H20A . . 119.2 ?
C21 C20 H20A . . 119.2 ?
C20 C21 C22 . . 119.0(6) ?
C20 C21 H21A . . 120.5 ?
C22 C21 H21A . . 120.5 ?
C21 C22 C17 . . 121.1(6) ?
C21 C22 H22A . . 119.4 ?
C17 C22 H22A . . 119.4 ?
C24 C23 C28 . . 121.5(7) ?
C24 C23 P2 . . 119.6(6) ?
C28 C23 P2 . . 118.6(5) ?
C23 C24 C25 . . 115.8(10) ?
C23 C24 H24A . . 122.1 ?
C25 C24 H24A . . 122.1 ?
C26 C25 C24 . . 121.2(12) ?
C26 C25 H25A . . 119.4 ?
C24 C25 H25A . . 119.4 ?
C27 C26 C25 . . 121.5(10) ?
C27 C26 H26A . . 119.3 ?
C25 C26 H26A . . 119.3 ?
C26 C27 C28 . . 118.5(9) ?
C26 C27 H27A . . 120.7 ?
C28 C27 H27A . . 120.7 ?
C23 C28 C27 . . 121.2(8) ?
C23 C28 H28A . . 119.4 ?
C27 C28 H28A . . 119.4 ?
C34 C29 C30 . . 119.0(5) ?
C34 C29 P2 . . 121.4(4) ?
C30 C29 P2 . . 119.4(4) ?
C31 C30 C29 . . 119.9(5) ?
C31 C30 H30A . . 120.0 ?
C29 C30 H30A . . 120.0 ?
C32 C31 C30 . . 120.4(6) ?
C32 C31 H31A . . 119.8 ?
C30 C31 H31A . . 119.8 ?
C31 C32 C33 . . 120.7(6) ?
C31 C32 H32A . . 119.6 ?
C33 C32 H32A . . 119.6 ?
C32 C33 C34 . . 119.8(6) ?
C32 C33 H33A . . 120.1 ?
C34 C33 H33A . . 120.1 ?
C29 C34 C33 . . 120.1(6) ?
C29 C34 H34A . . 119.9 ?
C33 C34 H34A . . 119.9 ?
C36 C35 C40 . . 119.6(5) ?
C36 C35 P2 . . 119.4(4) ?
C40 C35 P2 . . 121.0(4) ?
C35 C36 C37 . . 120.6(5) ?
C35 C36 H36A . . 119.7 ?
C37 C36 H36A . . 119.7 ?
C36 C37 C38 . . 119.7(6) ?
C36 C37 H37A . . 120.2 ?
C38 C37 H37A . . 120.2 ?
C39 C38 C37 . . 119.9(6) ?
C39 C38 H38A . . 120.1 ?
C37 C38 H38A . . 120.1 ?
C38 C39 C40 . . 121.4(6) ?
C38 C39 H39A . . 119.3 ?
C40 C39 H39A . . 119.3 ?
C39 C40 C35 . . 118.8(5) ?
C39 C40 H40A . . 120.6 ?
C35 C40 H40A . . 120.6 ?
C1 N1 Cd1 . . 166.1(5) y
C2 N2 Cd1 . . 170.5(5) y
C3 N3 Cd1 2_766 . 163.5(5) y
C4 N4 Cd1 . 2_767 163.4(5) y
C17 P1 C11 . . 105.2(3) y
C17 P1 C5 . . 106.7(2) y
C11 P1 C5 . . 108.8(2) y
C17 P1 Hg1 . . 111.43(18) y
C11 P1 Hg1 . . 112.28(18) y
C5 P1 Hg1 . . 112.03(17) y
C23 P2 C35 . . 107.5(3) y
C23 P2 C29 . . 105.3(3) y
C35 P2 C29 . . 107.0(2) y
C23 P2 Hg1 . . 110.33(19) y
C35 P2 Hg1 . . 112.50(16) y
C29 P2 Hg1 . . 113.83(17) y
C1 S1 Hg1 . . 103.24(18) y
C3 S3 Cd1 . . 99.77(18) y
C4 S4 Hg1 . . 101.47(18) y
N2 Cd1 N1 . . 111.6(2) y
N2 Cd1 N4 . 2_767 90.0(2) y
N1 Cd1 N4 . 2_767 89.82(18) y
N2 Cd1 N3 . . 86.1(2) y
N1 Cd1 N3 . . 89.93(18) y
N4 Cd1 N3 2_767 . 175.79(18) y
N2 Cd1 S3 . . 125.04(17) y
N1 Cd1 S3 . . 123.34(15) y
N4 Cd1 S3 2_767 . 89.26(14) y
N3 Cd1 S3 . . 94.39(12) y
P2 Hg1 P1 . . 127.29(4) y
P2 Hg1 S1 . . 114.79(5) y
P1 Hg1 S1 . . 104.62(5) y
P2 Hg1 S4 . . 110.13(5) y
P1 Hg1 S4 . . 100.82(5) y
S1 Hg1 S4 . . 93.09(4) y

loop_
_geom_bond_atom_site_label_1
_geom_bond_atom_site_label_2
_geom_bond_site_symmetry_2
_geom_bond_distance
_geom_bond_publ_flag
C1 N1 . 1.138(7) y
C1 S1 . 1.648(6) y
C2 N2 . 1.123(8) y
C2 S2 . 1.599(7) y
C3 N3 2_766 1.137(7) y
C3 S3 . 1.659(6) y
C4 N4 . 1.155(7) y
C4 S4 . 1.657(6) y
C5 C6 . 1.364(8) ?
C5 C10 . 1.381(7) ?
C5 P1 . 1.811(5) y
C6 C7 . 1.374(9) ?
C6 H6A . 0.9300 ?
C7 C8 . 1.372(10) ?
C7 H7A . 0.9300 ?
C8 C9 . 1.349(10) ?
C8 H8A . 0.9300 ?
C9 C10 . 1.385(8) ?
C9 H9A . 0.9300 ?
C10 H10A . 0.9300 ?
C11 C16 . 1.374(8) ?
C11 C12 . 1.398(8) ?
C11 P1 . 1.799(5) y
C12 C13 . 1.379(8) ?
C12 H12A . 0.9300 ?
C13 C14 . 1.367(10) ?
C13 H13A . 0.9300 ?
C14 C15 . 1.364(11) ?
C14 H14A . 0.9300 ?
C15 C16 . 1.394(10) ?
C15 H15A . 0.9300 ?
C16 H16A . 0.9300 ?
C17 C22 . 1.382(8) ?
C17 C18 . 1.392(8) ?
C17 P1 . 1.795(5) y
C18 C19 . 1.381(9) ?
C18 H18A . 0.9300 ?
C19 C20 . 1.344(11) ?
C19 H19A . 0.9300 ?
C20 C21 . 1.368(10) ?
C20 H20A . 0.9300 ?
C21 C22 . 1.379(8) ?
C21 H21A . 0.9300 ?
C22 H22A . 0.9300 ?
C23 C24 . 1.344(11) ?
C23 C28 . 1.356(9) ?
C23 P2 . 1.801(6) y
C24 C25 . 1.460(15) ?
C24 H24A . 0.9300 ?
C25 C26 . 1.335(16) ?
C25 H25A . 0.9300 ?
C26 C27 . 1.322(14) ?
C26 H26A . 0.9300 ?
C27 C28 . 1.407(9) ?
C27 H27A . 0.9300 ?
C28 H28A . 0.9300 ?
C29 C34 . 1.379(7) ?
C29 C30 . 1.387(7) ?
C29 P2 . 1.803(5) y
C30 C31 . 1.382(8) ?
C30 H30A . 0.9300 ?
C31 C32 . 1.350(9) ?
C31 H31A . 0.9300 ?
C32 C33 . 1.367(10) ?
C32 H32A . 0.9300 ?
C33 C34 . 1.384(9) ?
C33 H33A . 0.9300 ?
C34 H34A . 0.9300 ?
C35 C36 . 1.383(7) ?
C35 C40 . 1.403(7) ?
C35 P2 . 1.801(6) y
C36 C37 . 1.383(9) ?
C36 H36A . 0.9300 ?
C37 C38 . 1.384(9) ?
C37 H37A . 0.9300 ?
C38 C39 . 1.370(9) ?
C38 H38A . 0.9300 ?
C39 C40 . 1.380(8) ?
C39 H39A . 0.9300 ?
C40 H40A . 0.9300 ?
N1 Cd1 . 2.209(5) y
N2 Cd1 . 2.174(6) y
N3 C3 2_766 1.137(7) ?
N3 Cd1 . 2.368(5) y
N4 Cd1 2_767 2.363(5) y
P1 Hg1 . 2.5012(13) y
P2 Hg1 . 2.4825(13) y
S1 Hg1 . 2.6230(14) y
S3 Cd1 . 2.5409(17) y
S4 Hg1 . 2.6372(14) y
Cd1 N4 2_767 2.363(5) ?

loop_
_geom_torsion_atom_site_label_1
_geom_torsion_atom_site_label_2
_geom_torsion_atom_site_label_3
_geom_torsion_atom_site_label_4
_geom_torsion_site_symmetry_1
_geom_torsion_site_symmetry_4
_geom_torsion
C10 C5 C6 C7 . . 0.2(10)
P1 C5 C6 C7 . . -176.1(6)
C5 C6 C7 C8 . . -0.7(11)
C6 C7 C8 C9 . . 0.9(12)
C7 C8 C9 C10 . . -0.4(12)
C6 C5 C10 C9 . . 0.3(9)
P1 C5 C10 C9 . . 176.5(5)
C8 C9 C10 C5 . . -0.1(11)
C16 C11 C12 C13 . . -1.2(9)
P1 C11 C12 C13 . . 177.1(5)
C11 C12 C13 C14 . . 2.2(11)
C12 C13 C14 C15 . . -1.3(13)
C13 C14 C15 C16 . . -0.6(13)
C12 C11 C16 C15 . . -0.7(10)
P1 C11 C16 C15 . . -178.9(6)
C14 C15 C16 C11 . . 1.6(13)
C22 C17 C18 C19 . . -0.6(11)
P1 C17 C18 C19 . . -179.1(7)
C17 C18 C19 C20 . . -1.5(14)
C18 C19 C20 C21 . . 2.8(15)
C19 C20 C21 C22 . . -1.9(13)
C20 C21 C22 C17 . . -0.2(10)
C18 C17 C22 C21 . . 1.5(9)
P1 C17 C22 C21 . . -180.0(5)
C28 C23 C24 C25 . . 3.3(14)
P2 C23 C24 C25 . . -170.4(8)
C23 C24 C25 C26 . . -7(2)
C24 C25 C26 C27 . . 6(2)
C25 C26 C27 C28 . . -1.2(19)
C24 C23 C28 C27 . . 1.1(12)
P2 C23 C28 C27 . . 174.9(6)
C26 C27 C28 C23 . . -2.4(13)
C34 C29 C30 C31 . . 1.4(9)
P2 C29 C30 C31 . . 176.2(5)
C29 C30 C31 C32 . . 0.0(10)
C30 C31 C32 C33 . . -0.3(11)
C31 C32 C33 C34 . . -0.9(12)
C30 C29 C34 C33 . . -2.6(11)
P2 C29 C34 C33 . . -177.3(6)
C32 C33 C34 C29 . . 2.4(12)
C40 C35 C36 C37 . . 2.2(8)
P2 C35 C36 C37 . . -178.2(4)
C35 C36 C37 C38 . . -0.9(9)
C36 C37 C38 C39 . . -1.4(10)
C37 C38 C39 C40 . . 2.5(10)
C38 C39 C40 C35 . . -1.1(9)
C36 C35 C40 C39 . . -1.2(8)
P2 C35 C40 C39 . . 179.2(4)
S1 C1 N1 Cd1 . . -34(13)
S2 C2 N2 Cd1 . . 13E1(3)
S4 C4 N4 Cd1 . 2_767 58(14)
C22 C17 P1 C11 . . 70.4(5)
C18 C17 P1 C11 . . -111.1(6)
C22 C17 P1 C5 . . -174.1(5)
C18 C17 P1 C5 . . 4.4(6)
C22 C17 P1 Hg1 . . -51.6(5)
C18 C17 P1 Hg1 . . 126.9(5)
C16 C11 P1 C17 . . 15.6(6)
C12 C11 P1 C17 . . -162.6(5)
C16 C11 P1 C5 . . -98.4(5)
C12 C11 P1 C5 . . 83.4(5)
C16 C11 P1 Hg1 . . 137.0(5)
C12 C11 P1 Hg1 . . -41.2(5)
C6 C5 P1 C17 . . 89.9(5)
C10 C5 P1 C17 . . -86.2(5)
C6 C5 P1 C11 . . -157.0(5)
C10 C5 P1 C11 . . 26.8(5)
C6 C5 P1 Hg1 . . -32.2(5)
C10 C5 P1 Hg1 . . 151.6(4)
C24 C23 P2 C35 . . -7.7(7)
C28 C23 P2 C35 . . 178.4(5)
C24 C23 P2 C29 . . 106.1(7)
C28 C23 P2 C29 . . -67.8(6)
C24 C23 P2 Hg1 . . -130.7(6)
C28 C23 P2 Hg1 . . 55.4(6)
C36 C35 P2 C23 . . -81.0(5)
C40 C35 P2 C23 . . 98.6(4)
C36 C35 P2 C29 . . 166.4(4)
C40 C35 P2 C29 . . -14.0(5)
C36 C35 P2 Hg1 . . 40.6(5)
C40 C35 P2 Hg1 . . -139.8(4)
C34 C29 P2 C23 . . -19.0(6)
C30 C29 P2 C23 . . 166.3(5)
C34 C29 P2 C35 . . 95.1(6)
C30 C29 P2 C35 . . -79.6(5)
C34 C29 P2 Hg1 . . -140.0(5)
C30 C29 P2 Hg1 . . 45.4(5)
N1 C1 S1 Hg1 . . 18E1(10)
N3 C3 S3 Cd1 2_766 . 139(14)
N4 C4 S4 Hg1 . . 18E1(10)
C2 N2 Cd1 N1 . . -87(4)
C2 N2 Cd1 N4 . 2_767 -177(4)
C2 N2 Cd1 N3 . . 1(4)
C2 N2 Cd1 S3 . . 94(4)
C1 N1 Cd1 N2 . . -41(2)
C1 N1 Cd1 N4 . 2_767 49(2)
C1 N1 Cd1 N3 . . -126(2)
C1 N1 Cd1 S3 . . 138.4(19)
C3 N3 Cd1 N2 2_766 . 109.5(18)
C3 N3 Cd1 N1 2_766 . -138.8(18)
C3 N3 Cd1 N4 2_766 2_767 135(2)
C3 N3 Cd1 S3 2_766 . -15.4(18)
C3 S3 Cd1 N2 . . -85.5(3)
C3 S3 Cd1 N1 . . 95.7(3)
C3 S3 Cd1 N4 . 2_767 -175.0(3)
C3 S3 Cd1 N3 . . 2.9(3)
C23 P2 Hg1 P1 . . 1.2(2)
C35 P2 Hg1 P1 . . -118.74(18)
C29 P2 Hg1 P1 . . 119.30(19)
C23 P2 Hg1 S1 . . 135.8(2)
C35 P2 Hg1 S1 . . 15.78(19)
C29 P2 Hg1 S1 . . -106.18(19)
C23 P2 Hg1 S4 . . -120.8(2)
C35 P2 Hg1 S4 . . 119.22(18)
C29 P2 Hg1 S4 . . -2.7(2)
C17 P1 Hg1 P2 . . -41.9(2)
C11 P1 Hg1 P2 . . -159.69(19)
C5 P1 Hg1 P2 . . 77.50(19)
C17 P1 Hg1 S1 . . -179.94(19)
C11 P1 Hg1 S1 . . 62.30(19)
C5 P1 Hg1 S1 . . -60.50(19)
C17 P1 Hg1 S4 . . 83.94(19)
C11 P1 Hg1 S4 . . -33.82(19)
C5 P1 Hg1 S4 . . -156.62(18)
C1 S1 Hg1 P2 . . -71.5(2)
C1 S1 Hg1 P1 . . 72.7(2)
C1 S1 Hg1 S4 . . 174.7(2)
C4 S4 Hg1 P2 . . -114.0(2)
C4 S4 Hg1 P1 . . 109.3(2)
C4 S4 Hg1 S1 . . 3.8(2)
